data_2007023
loop_
_publ_author_name
'Honda, Kazumasa'
'Takasaki, Satoshi'
'Yamada, Jun-ichi'
'Nakatsuji, Shin-ichi'
'Anzai, Hiroyuki'

_publ_section_title
;
 Tetramethyltetrathiafulvalenium Bromide Benzonitrile Water Solvate
;
_journal_issue 2
_journal_name_full 'Acta Crystallographica Section C'
_journal_page_first 261
_journal_page_last 264
_journal_paper_doi 10.1107/S0108270197013905
_journal_volume 54
_journal_year 1998
_chemical_formula_iupac '2(C10 H12 S4) + , 2 Br - , C7 H5 N , H2 O'
_chemical_formula_moiety '2(C10 H12 S4), 2 Br, C7 H5 N, H2 O'
_chemical_formula_sum 'C27 H31 Br2 N O S8'
_chemical_formula_weight 801.84
_space_group_IT_number 12
_symmetry_cell_setting monoclinic
_symmetry_space_group_name_Hall '-C 2y'
_symmetry_space_group_name_H-M 'C 1 2/m 1'
_audit_creation_method 'from TEXRAY.INF file'
_cell_angle_alpha 90
_cell_angle_beta 90.53(2)
_cell_angle_gamma 90
_cell_formula_units_Z 4
_cell_length_a 23.424(4)
_cell_length_b 9.689(4)
_cell_length_c 14.470(3)
_cell_measurement_reflns_used 25
_cell_measurement_temperature 293
_cell_measurement_theta_max 15.0
_cell_measurement_theta_min 13.1
_cell_volume 3283.9(16)
_computing_cell_refinement 'AFC/MSC Diffractometer Control Software'
_computing_data_collection 'AFC/MSC Diffractometer Control Software (Rigaku Corporation, 1988)'
_computing_data_reduction 'TEXSAN PROCESS (Molecular Structure Corporation, 1994)'
_computing_molecular_graphics 'ORTEPII (Johnson, 1976)'
_computing_publication_material 'TEXSAN FINISH (Molecular Structure Corporation, 1995)'
_computing_structure_refinement 'TEXSAN LS'
_computing_structure_solution 'SHELXS86 (Sheldrick, 1985)'
_diffrn_ambient_temperature 293
_diffrn_measurement_device 'Rigaku AFC7R'
_diffrn_measurement_method \w-2\q
_diffrn_radiation_monochromator graphite
_diffrn_radiation_source 'Rigaku rotating anode'
_diffrn_radiation_type 'Mo K\a'
_diffrn_radiation_wavelength 0.7107
_diffrn_reflns_av_R_equivalents 0.028
_diffrn_reflns_limit_h_max 32
_diffrn_reflns_limit_h_min 0
_diffrn_reflns_limit_k_max 13
_diffrn_reflns_limit_k_min 0
_diffrn_reflns_limit_l_max 20
_diffrn_reflns_limit_l_min -20
_diffrn_reflns_number 5174
_diffrn_reflns_reduction_process 'Lp corrections applied'
_diffrn_reflns_theta_max 30.00
_diffrn_reflns_theta_min 2.00
_diffrn_standards_decay_% -2.38
_diffrn_standards_interval_count 200
_diffrn_standards_number 3
_exptl_absorpt_coefficient_mu 3.001
_exptl_absorpt_correction_T_max 0.914
_exptl_absorpt_correction_T_min 0.325
_exptl_absorpt_correction_type 'analytical (de Meulenaer & Tompa, 1965)'
_exptl_crystal_colour black
_exptl_crystal_density_diffrn 1.622
_exptl_crystal_density_meas 1.617
_exptl_crystal_density_method 'flotation in KI aqueous solution'
_exptl_crystal_description plate
_exptl_crystal_F_000 1624.00
_exptl_crystal_size_max 0.50
_exptl_crystal_size_mid 0.48
_exptl_crystal_size_min 0.03
_refine_diff_density_max 0.25
_refine_diff_density_min -0.27
_refine_ls_extinction_method none
_refine_ls_goodness_of_fit_all 0.000
_refine_ls_goodness_of_fit_obs 1.320
_refine_ls_hydrogen_treatment noref
_refine_ls_matrix_type full
_refine_ls_number_constraints 0
_refine_ls_number_parameters 199
_refine_ls_number_reflns 2552
_refine_ls_number_restraints 0
_refine_ls_R_factor_all 0.1619
_refine_ls_R_factor_obs .0530
_refine_ls_shift/esd_max 0.0004
_refine_ls_structure_factor_coef F
_refine_ls_weighting_details 'w = 1/[\s^2^(Fo) + 0.00063|Fo|^2^]'
_refine_ls_weighting_scheme calc
_refine_ls_wR_factor_all 0.0739
_refine_ls_wR_factor_obs .0597
_reflns_number_observed 2552
_reflns_number_total 5060
_reflns_observed_criterion >1.0sigma(I)
_cod_data_source_file ln1035.cif
_cod_data_source_block TM4C3rTh60_on_RASA-7
_cod_depositor_comments
;
The following automatic conversions were performed:

'_refine_ls_weighting_scheme' value 'w = 1/[\s^2^(Fo) +
0.00063|Fo|^2^]' was changed to 'calc'. New tag
'_refine_ls_weighting_details' was created. The value of the new tag
was set to 'w = 1/[\s^2^(Fo) + 0.00063|Fo|^2^]'.

Automatic conversion script
Id: cif_fix_values 3143 2015-03-26 13:38:13Z robertas 

2019-10-21
Z value and formula fixed to values more according to usual
chemical conventions.                 miguel
;
_cod_original_formula_weight 400.92
_cod_original_formula_moiety '(C10 H12 S4), Br, (C7 H5 N)0.5, (H2 O)0.5'
_cod_original_formula_iupac '(C10 H12 S4) + , Br - , 0.5C7 H5 N , 0.5H2 O'
_cod_original_formula_units_Z 8
_cod_original_cell_volume 3284.0(10)
_cod_original_sg_symbol_H-M 'C 2/m'
_cod_original_formula_sum 'C13.50 H15.50 Br N0.50 O0.50 S4'
_cod_database_code 2007023

loop_
_symmetry_equiv_pos_as_xyz
x,y,z
x,-y,z
-x,-y,-z
-x,y,-z
1/2+x,1/2+y,z
1/2+x,1/2-y,z
1/2-x,1/2-y,-z
1/2-x,1/2+y,-z

loop_
_atom_site_aniso_label
_atom_site_aniso_U_11
_atom_site_aniso_U_22
_atom_site_aniso_U_33
_atom_site_aniso_U_12
_atom_site_aniso_U_13
_atom_site_aniso_U_23
Br1 .0497(5) .0871(7) .0633(7) .0000 .0073(4) .0000
Br2 .0553(5) .0645(6) .0598(6) .0000 .0008(4) .0000
S1 .0322(6) .0373(7) .0526(8) .0031(6) .0042(5) -.0009(6)
S2 .0294(6) .0387(7) .0518(8) -.0027(6) -.0001(5) -.0025(6)
S3 .0256(5) .0278(6) .0590(8) -.0011(5) .0025(5) .0033(6)
S4 .0233(5) .0323(7) .0476(7) .0022(5) .0020(5) .0017(6)
O1 .058(4) .122(6) .063(4) .0000 .000(3) .0000
N1 .042(4) .098(7) .092(6) .0000 -.012(4) .0000
C1 .026(3) .040(4) .042(4) .0000 .002(3) .0000
C2 .029(2) .049(3) .037(3) .002(2) .002(2) -.001(2)
C3 .034(3) .075(4) .066(4) .022(3) .010(3) .004(3)
C4 .029(3) .037(4) .039(4) .0000 -.003(3) .0000
C5 .025(2) .049(3) .037(3) .000(2) .000(2) -.004(2)
C6 .035(3) .068(4) .049(3) -.014(3) .002(2) .005(3)
C7 .021(3) .032(4) .045(4) .0000 .000(3) .0000
C8 .021(2) .044(3) .040(3) -.001(2) .001(2) .003(2)
C9 .026(2) .052(4) .064(4) -.012(2) .000(2) .008(3)
C10 .026(3) .031(4) .043(4) .0000 .000(3) .0000
C11 .023(2) .047(3) .033(3) .002(2) .002(2) .003(2)
C12 .029(2) .047(3) .058(3) .009(2) .006(2) .002(3)
C13 .055(5) .042(5) .069(6) .0000 .003(4) .0000
C14 .071(6) .043(5) .080(7) .0000 .018(5) .0000
C15 .042(5) .038(5) .130(10) .0000 .018(6) .0000
C16 .055(5) .047(5) .094(7) .0000 -.020(5) .0000
C17 .046(4) .041(5) .060(6) .0000 -.003(4) .0000
C18 .041(4) .030(4) .062(5) .0000 .008(4) .0000
C19 .053(5) .050(5) .066(6) .0000 -.007(5) .0000

loop_
_atom_site_label
_atom_site_fract_x
_atom_site_fract_y
_atom_site_fract_z
_atom_site_U_iso_or_equiv
_atom_site_thermal_displace_type
_atom_site_calc_flag
_atom_site_calc_attached_atom
_atom_site_refinement_flags
_atom_site_occupancy
Br1 .64624(4) .5000 .45850(7) .0667(3) Uani d . S 1.00
Br2 .14852(4) .0000 .04282(6) .0599(3) Uani d . S 1.00
S1 .55375(5) .85050(10) .37034(9) .0407(4) Uani d . . 1.00
S2 .41656(5) .85080(10) .39712(9) .0400(4) Uani d . . 1.00
S3 .54319(5) .14950(10) .87496(9) .0374(3) Uani d . . 1.00
S4 .40603(5) .15030(10) .89619(9) .0344(3) Uani d . . 1.00
O1 .2157(3) .0000 .2463(4) .081(2) Uani d . S 1.00
N1 .1933(3) .0000 .7319(6) .078(3) Uani d . S 1.00
C1 .5147(3) 1.0000 .3774(5) .036(2) Uani d . S 1.00
C2 .6194(2) .9319(5) .3543(3) .0380(10) Uani d . . 1.00
C3 .6693(2) .8355(7) .3418(4) .058(2) Uani d . . 1.00
C4 .4556(3) 1.0000 .3876(5) .035(2) Uani d . S 1.00
C5 .3504(2) .9302(5) .4049(3) .0370(10) Uani d . . 1.00
C6 .2990(2) .8390(6) .4083(4) .051(2) Uani d . . 1.00
C7 .5046(3) .0000 .8812(5) .033(2) Uani d . S 1.00
C8 .6096(2) .0703(5) .8618(3) .0350(10) Uani d . . 1.00
C9 .6598(2) .1635(6) .8533(4) .048(2) Uani d . . 1.00
C10 .4445(3) .0000 .8899(5) .033(2) Uani d . S 1.00
C11 .3397(2) .0691(5) .9022(3) .0340(10) Uani d . . 1.00
C12 .2874(2) .1576(5) .9048(4) .0450(10) Uani d . . 1.00
C13 .0589(4) .0000 .8296(6) .056(3) Uani d . S 1.00
C14 -.0007(4) .0000 .8375(7) .064(3) Uani d . S 1.00
C15 -.0328(4) .0000 .7579(9) .071(3) Uani d . S 1.00
C16 -.0080(4) .0000 .6707(7) .065(3) Uani d . S 1.00
C17 .0496(3) .0000 .6637(6) .049(2) Uani d . S 1.00
C18 .0831(3) .0000 .7439(6) .044(2) Uani d . S 1.00
C19 .1443(4) .0000 .7358(6) .057(3) Uani d . S 1.00
H1 .6682 .7927 .2779 .0583 Uiso calc . . 1.00
H2 .6751 .7688 .3870 .0583 Uiso calc . . 1.00
H3 .7007 .8743 .3412 .0583 Uiso calc . . 1.00
H4 .2787 .8274 .3405 .0760 Uiso calc . . 1.00
H5 .3086 .7626 .4371 .0760 Uiso calc . . 1.00
H6 .2696 .8798 .4548 .0760 Uiso calc . . 1.00
H7 .6628 .2007 .7963 .0722 Uiso calc . . 1.00
H8 .6926 .1149 .8701 .0722 Uiso calc . . 1.00
H9 .6581 .2517 .9024 .0722 Uiso calc . . 1.00
H10 .2669 .1608 .8481 .0671 Uiso calc . . 1.00
H11 .2955 .2554 .9103 .0671 Uiso calc . . 1.00
H12 .2625 .1455 .9561 .0671 Uiso calc . . 1.00
H13 .0832 .0000 .8922 .0671 Uiso calc . . 1.00
H14 -.0141 .0000 .9157 .0785 Uiso calc . . 1.00
H15 -.0816 .0000 .7519 .0861 Uiso calc . . 1.00
H16 -.0298 .0000 .6217 .0785 Uiso calc . . 1.00
H17 .0671 .0000 .6095 .0595 Uiso calc . . 1.00
H18 .1866 .0000 .3096 .1216 Uiso calc . . 1.00
H19 .1833 .0000 .1876 .1216 Uiso calc . . 1.00

loop_
_atom_type_symbol
_atom_type_scat_dispersion_real
_atom_type_scat_dispersion_imag
_atom_type_scat_source
Br -0.290 2.459
;International Tables for Crystallography
(1992, Vol. C, Tables 4.2.6.8 and 6.1.1.1)
;
S 0.125 0.123
;International Tables for Crystallography
(1992, Vol. C, Tables 4.2.6.8 and 6.1.1.1)
;
C 0.003 0.002
;International Tables for Crystallography
(1992, Vol. C, Tables 4.2.6.8 and 6.1.1.1)
;
H 0.000 0.000
;International Tables for Crystallography
(1992, Vol. C, Table 6.1.1.2)
;
O 0.011 0.006
;International Tables for Crystallography
(1992, Vol. C, Tables 4.2.6.8 and 6.1.1.1)
;
N 0.006 0.003
;International Tables for Crystallography
(1992, Vol. C, Tables 4.2.6.8 and 6.1.1.1)
;

loop_
_geom_angle_atom_site_label_1
_geom_angle_atom_site_label_2
_geom_angle_atom_site_label_3
_geom_angle_site_symmetry_1
_geom_angle_site_symmetry_3
_geom_angle
_geom_angle_publ_flag
C1 S1 C2 . . 95.6(2) yes
C4 S2 C5 . . 96.2(2) yes
C7 S3 C8 . . 96.1(2) yes
C10 S4 C11 . . 95.1(2) yes
H18 O1 H19 . . 101.4(5) no
S1 C1 S1 . 2_575 115.1(4) yes
S1 C1 C4 . . 122.4(2) yes
S1 C1 C4 2_575 . 122.4(2) no
S1 C2 C2 . 2_575 116.8(2) yes
S1 C2 C3 . . 114.9(4) no
C2 C2 C3 2_575 . 128.3(3) no
C2 C3 H1 . . 110.5(5) no
C2 C3 H2 . . 117.1(5) no
C2 C3 H3 . . 114.3(6) no
H1 C3 H2 . . 111.1(6) no
H1 C3 H3 . . 101.0(5) no
H2 C3 H3 . . 101.5(6) no
S2 C4 S2 . 2_575 114.7(4) yes
S2 C4 C1 . . 122.6(2) yes
S2 C4 C1 2_575 . 122.6(2) no
S2 C5 C5 . 2_575 116.3(2) yes
S2 C5 C6 . . 117.4(4) no
C5 C5 C6 2_575 . 126.3(3) no
C5 C6 H4 . . 112.0(4) no
C5 C6 H5 . . 108.2(5) no
C5 C6 H6 . . 109.5(5) no
H4 C6 H5 . . 116.4(6) no
H4 C6 H6 . . 109.5(5) no
H5 C6 H6 . . 100.4(5) no
S3 C7 S3 . 2_555 115.7(4) yes
S3 C7 C10 . . 122.1(2) yes
S3 C7 C10 2_555 . 122.1(2) no
S3 C8 C8 . 2_555 116.1(2) yes
S3 C8 C9 . . 116.6(4) no
C8 C8 C9 2_555 . 127.3(3) no
C8 C9 H7 . . 112.8(5) no
C8 C9 H8 . . 108.8(5) no
C8 C9 H9 . . 112.4(4) no
H7 C9 H8 . . 111.6(5) no
H7 C9 H9 . . 106.3(5) no
H8 C9 H9 . . 104.8(5) no
S4 C10 S4 . 2_555 116.2(4) yes
S4 C10 C7 . . 121.9(2) yes
S4 C10 C7 2_555 . 121.9(2) no
S4 C11 C11 . 2_555 116.8(2) yes
S4 C11 C12 . . 118.2(4) no
C11 C11 C12 2_555 . 125.0(3) no
C11 C12 H10 . . 113.9(5) no
C11 C12 H11 . . 113.8(4) no
C11 C12 H12 . . 117.0(5) no
H10 C12 H11 . . 97.9(5) no
H10 C12 H12 . . 111.6(5) no
H11 C12 H12 . . 100.1(5) no
C14 C13 C18 . . 119.7(9) no
C14 C13 H13 . . 117.1(9) no
C18 C13 H13 . . 123.2(8) no
C13 C14 C15 . . 118.1(9) no
C13 C14 H14 . . 110.7(9) no
C15 C14 H14 . . 131.2(10) no
C14 C15 C16 . . 122.0(8) no
C14 C15 H15 . . 127.0(10) no
C16 C15 H15 . . 110.0(10) no
C15 C16 C17 . . 119.5(9) no
C15 C16 H16 . . 119.0(10) no
C17 C16 H16 . . 121.0(10) no
C16 C17 C18 . . 119.4(8) no
C16 C17 H17 . . 122.4(9) no
C18 C17 H17 . . 118.2(8) no
C13 C18 C17 . . 121.2(8) no
C13 C18 C19 . . 119.7(8) no
C17 C18 C19 . . 119.1(8) no
N1 C19 C18 . . 178.2(10) no

loop_
_geom_bond_atom_site_label_1
_geom_bond_atom_site_label_2
_geom_bond_site_symmetry_1
_geom_bond_site_symmetry_2
_geom_bond_distance
_geom_bond_publ_flag
S1 C1 . . 1.716(4) yes
S1 C2 . . 1.746(5) yes
S2 C4 . . 1.717(4) yes
S2 C5 . . 1.736(4) yes
S3 C7 . . 1.711(3) yes
S3 C8 . . 1.746(4) yes
S4 C10 . . 1.715(4) yes
S4 C11 . . 1.744(4) yes
N1 C19 . . 1.150(10) no
C1 C4 . . 1.394(9) yes
C2 C2 . 2_575 1.321(10) yes
C2 C3 . . 1.507(7) no
C5 C5 . 2_575 1.352(10) yes
C5 C6 . . 1.494(6) no
C7 C10 . . 1.413(8) yes
C8 C8 . 2_555 1.362(10) yes
C8 C9 . . 1.488(6) no
C11 C11 . 2_555 1.339(10) yes
C11 C12 . . 1.495(6) no
C13 C14 . . 1.400(10) no
C13 C18 . . 1.370(10) no
C14 C15 . . 1.370(10) no
C15 C16 . . 1.390(10) no
C16 C17 . . 1.350(10) no
C17 C18 . . 1.390(10) no
C18 C19 . . 1.440(10) no

loop_
_geom_contact_atom_site_label_1
_geom_contact_atom_site_label_2
_geom_contact_distance
_geom_contact_site_symmetry_2
_geom_contact_publ_flag
BR1 O1 3.488(6) 5_555 no
BR2 O1 3.326(7) . no
S1 S2 3.430(2) 4_656 no
S3 C13 3.479(2) 5_555 no
S3 S4 3.508(2) 4_657 no
S3 C14 3.588(4) 5_555 no
O1 C6 3.413(8) 1_545 no
O1 C6 3.413(8) 2_565 no
C1 C4 3.464(10) 3_676 no
C2 C5 3.549(7) 4_656 no
C7 C7 3.450(10) 3_657 no
C7 C10 3.510(10) 3_657 no
C9 C12 3.530(7) 6_555 no

loop_
_geom_hbond_atom_site_label_D
_geom_hbond_atom_site_label_H
_geom_hbond_atom_site_label_A
_geom_hbond_site_symmetry_A
_geom_hbond_distance_DH
_geom_hbond_distance_HA
_geom_hbond_distance_DA
_geom_hbond_angle_DHA
O1 H18 BR1 5_445 1.14 2.36 3.488(6) 167
O1 H19 BR2 . 1.14 2.24 3.326(7) 159
